data_7015396
loop_
_publ_author_name
'Wu, Biao'
'Yang, Jin'
'Huang, Xiaojuan'
'Li, Shaoguang'
'Jia, Chuandong'
'Yang, Xiao-Juan'
'Tang, Ning'
'Janiak, Christoph'

_publ_section_title
;
 Anion binding by metallo-receptors of 5,5'-dicarbamate-2,2'-bipyridine
 ligands.
;
_journal_issue 21
_journal_name_full 'Dalton transactions (Cambridge, England : 2003)'
_journal_page_first 5687
_journal_page_last 5696
_journal_paper_doi 10.1039/c0dt01561j
_journal_volume 40
_journal_year 2011
_chemical_formula_sum 'C50 H62 B2 F8 Fe N12 O14'
_chemical_formula_weight 1284.59
_chemical_name_systematic
;
?
;
_space_group_IT_number 15
_symmetry_cell_setting monoclinic
_symmetry_space_group_name_Hall '-C 2yc'
_symmetry_space_group_name_H-M 'C 1 2/c 1'
_atom_sites_solution_hydrogens geom
_atom_sites_solution_primary direct
_atom_sites_solution_secondary difmap
_audit_creation_method SHELXL-97
_cell_angle_alpha 90.00
_cell_angle_beta 117.83(3)
_cell_angle_gamma 90.00
_cell_formula_units_Z 4
_cell_length_a 18.774(17)
_cell_length_b 25.57(2)
_cell_length_c 15.47(2)
_cell_measurement_temperature 293(2)
_cell_volume 6567(12)
_computing_cell_refinement 'Bruker SMART'
_computing_data_collection 'Bruker SMART APEX II'
_computing_data_reduction 'Bruker SAINT'
_computing_structure_refinement 'SHELXL-97 (Sheldrick, 2008)'
_computing_structure_solution 'SHELXS-97 (Sheldrick, 2008)'
_diffrn_ambient_temperature 293(2)
_diffrn_measured_fraction_theta_full 0.989
_diffrn_measured_fraction_theta_max 0.989
_diffrn_measurement_device_type 'Bruker APEX II area detector'
_diffrn_measurement_method '\w scans'
_diffrn_radiation_monochromator graphite
_diffrn_radiation_source 'fine-focus sealed tube'
_diffrn_radiation_type MoK\a
_diffrn_radiation_wavelength 0.71073
_diffrn_reflns_av_R_equivalents 0.0903
_diffrn_reflns_av_sigmaI/netI 0.1051
_diffrn_reflns_limit_h_max 19
_diffrn_reflns_limit_h_min -20
_diffrn_reflns_limit_k_max 24
_diffrn_reflns_limit_k_min -28
_diffrn_reflns_limit_l_max 17
_diffrn_reflns_limit_l_min -16
_diffrn_reflns_number 13912
_diffrn_reflns_theta_full 23.30
_diffrn_reflns_theta_max 23.30
_diffrn_reflns_theta_min 1.59
_exptl_absorpt_coefficient_mu 0.318
_exptl_absorpt_correction_T_max 0.9689
_exptl_absorpt_correction_T_min 0.9539
_exptl_absorpt_correction_type multi-scan
_exptl_absorpt_process_details SADABS
_exptl_crystal_colour red
_exptl_crystal_density_diffrn 1.299
_exptl_crystal_density_method 'not measured'
_exptl_crystal_description block
_exptl_crystal_F_000 2664
_exptl_crystal_size_max 0.15
_exptl_crystal_size_mid 0.10
_exptl_crystal_size_min 0.10
_refine_diff_density_max 0.763
_refine_diff_density_min -0.382
_refine_diff_density_rms 0.073
_refine_ls_extinction_method none
_refine_ls_goodness_of_fit_ref 1.004
_refine_ls_hydrogen_treatment constr
_refine_ls_matrix_type full
_refine_ls_number_parameters 398
_refine_ls_number_reflns 4686
_refine_ls_number_restraints 13
_refine_ls_restrained_S_all 1.012
_refine_ls_R_factor_all 0.1416
_refine_ls_R_factor_gt 0.0771
_refine_ls_shift/su_max 0.000
_refine_ls_shift/su_mean 0.000
_refine_ls_structure_factor_coef Fsqd
_refine_ls_weighting_details 'calc w=1/[\s^2^(Fo^2^)+(0.1360P)^2^+0.0000P] where P=(Fo^2^+2Fc^2^)/3'
_refine_ls_weighting_scheme calc
_refine_ls_wR_factor_gt 0.2107
_refine_ls_wR_factor_ref 0.2478
_reflns_number_gt 2435
_reflns_number_total 4686
_reflns_threshold_expression >2sigma(I)
_cod_data_source_file c0dt01561j.txt
_cod_data_source_block L1FeBF4
_cod_depositor_comments
;
The following automatic conversions were performed:
'_symmetry_cell_setting' value 'Monoclinic' changed to 'monoclinic'
according to '/home/saulius/struct/CIF-dictionaries/cif_core.dic'
dictionary named 'cif_core.dic' version 2.4.1 from
2010-06-29.

'_exptl_absorpt_correction_type' value 'Multi-scan' changed
to 'multi-scan' according to
'/home/saulius/struct/CIF-dictionaries/cif_core.dic' dictionary named
'cif_core.dic' version 2.4.1 from 2010-06-29.

Automatic conversion script
Id: cif_fix_enum 1555 2011-01-17 13:19:09Z saulius 
;
_cod_original_sg_symbol_H-M C2/c
_cod_database_code 7015396

loop_
_symmetry_equiv_pos_as_xyz
'x, y, z'
'-x, y, -z+1/2'
'x+1/2, y+1/2, z'
'-x+1/2, y+1/2, -z+1/2'
'-x, -y, -z'
'x, -y, z-1/2'
'-x+1/2, -y+1/2, -z'
'x+1/2, -y+1/2, z-1/2'

loop_
_atom_site_label
_atom_site_type_symbol
_atom_site_fract_x
_atom_site_fract_y
_atom_site_fract_z
_atom_site_U_iso_or_equiv
_atom_site_adp_type
_atom_site_occupancy
_atom_site_symmetry_multiplicity
_atom_site_calc_flag
_atom_site_refinement_flags
_atom_site_disorder_assembly
_atom_site_disorder_group
Fe1 Fe 0.5000 0.15340(4) 0.2500 0.0514(4) Uani 1 2 d S . .
O1 O 0.5030(5) 0.3673(3) 0.5465(5) 0.165(3) Uani 1 1 d . . .
O2 O 0.6093(4) 0.3329(2) 0.6801(4) 0.135(2) Uani 1 1 d . . .
O3 O 0.1107(4) 0.1521(2) -0.1710(4) 0.117(2) Uani 1 1 d . . .
O4 O 0.1344(3) 0.07321(19) -0.2172(3) 0.0928(16) Uani 1 1 d . . .
O5 O 0.3270(3) -0.0119(2) 0.4762(4) 0.0914(16) Uani 1 1 d . . .
O6 O 0.3238(3) 0.05727(19) 0.5664(4) 0.0956(17) Uani 1 1 d . . .
N1 N 0.4707(3) 0.20866(17) 0.3189(4) 0.0537(12) Uani 1 1 d . . .
N2 N 0.3833(3) 0.15837(17) 0.1557(3) 0.0521(12) Uani 1 1 d . . .
N3 N 0.5460(4) 0.2833(2) 0.5486(4) 0.0790(17) Uani 1 1 d . . .
H3A H 0.5808 0.2607 0.5856 0.095 Uiso 1 1 d R . .
N4 N 0.2218(3) 0.1033(2) -0.0715(4) 0.0801(17) Uani 1 1 d . . .
H4A H 0.2451 0.0738 -0.0679 0.096 Uiso 1 1 d R . .
N9 N 0.4756(3) 0.09436(16) 0.3158(3) 0.0498(12) Uani 1 1 d . . .
N11 N 0.3879(3) 0.06605(19) 0.4786(4) 0.0700(15) Uani 1 1 d . . .
H11 H 0.3980 0.0965 0.5053 0.084 Uiso 1 1 calc R . .
C1 C 0.3926(4) 0.2260(2) 0.2682(4) 0.0593(16) Uani 1 1 d . . .
C2 C 0.3633(5) 0.2654(2) 0.3063(5) 0.077(2) Uani 1 1 d . . .
H2 H 0.3110 0.2776 0.2695 0.093 Uiso 1 1 calc R . .
C3 C 0.4118(5) 0.2863(3) 0.3985(5) 0.086(2) Uani 1 1 d . . .
H3 H 0.3923 0.3120 0.4244 0.103 Uiso 1 1 calc R . .
C4 C 0.4909(5) 0.2676(2) 0.4513(5) 0.0648(18) Uani 1 1 d . . .
C5 C 0.5181(4) 0.2295(2) 0.4078(4) 0.0580(16) Uani 1 1 d . . .
H5 H 0.5712 0.2181 0.4419 0.070 Uiso 1 1 calc R . .
C6 C 0.3433(4) 0.1986(2) 0.1755(4) 0.0566(16) Uani 1 1 d . . .
C7 C 0.2626(4) 0.2093(3) 0.1113(5) 0.078(2) Uani 1 1 d . . .
H7 H 0.2369 0.2367 0.1253 0.094 Uiso 1 1 calc R . .
C8 C 0.2199(4) 0.1800(3) 0.0270(5) 0.082(2) Uani 1 1 d . . .
H8 H 0.1667 0.1879 -0.0164 0.098 Uiso 1 1 calc R . .
C9 C 0.2599(4) 0.1375(2) 0.0091(4) 0.0625(16) Uani 1 1 d . . .
C10 C 0.3414(4) 0.1293(2) 0.0760(4) 0.0578(16) Uani 1 1 d . . .
H10 H 0.3679 0.1018 0.0639 0.069 Uiso 1 1 calc R . .
C11 C 0.5472(6) 0.3319(4) 0.5874(7) 0.109(3) Uani 1 1 d . . .
C12 C 0.6238(10) 0.3826(5) 0.7366(9) 0.217(7) Uani 1 1 d . . .
H12A H 0.6316 0.3756 0.8021 0.260 Uiso 1 1 calc R . .
H12B H 0.5786 0.4063 0.7043 0.260 Uiso 1 1 calc R . .
C13 C 0.7005(13) 0.4061(7) 0.7401(15) 0.289(10) Uani 1 1 d U . .
H13A H 0.7060 0.4418 0.7614 0.433 Uiso 1 1 calc R . .
H13B H 0.6968 0.4047 0.6761 0.433 Uiso 1 1 calc R . .
H13C H 0.7466 0.3865 0.7850 0.433 Uiso 1 1 calc R . .
C14 C 0.1517(4) 0.1132(3) -0.1547(5) 0.076(2) Uani 1 1 d . . .
C15 C 0.0692(6) 0.0823(4) -0.3171(6) 0.126(3) Uani 1 1 d . . .
H15A H 0.0276 0.1039 -0.3147 0.151 Uiso 1 1 calc R . .
H15B H 0.0902 0.1005 -0.3553 0.151 Uiso 1 1 calc R . .
C16 C 0.0349(6) 0.0317(4) -0.3629(7) 0.155(4) Uani 1 1 d . . .
H16A H 0.0777 0.0074 -0.3503 0.232 Uiso 1 1 calc R . .
H16B H 0.0029 0.0363 -0.4321 0.232 Uiso 1 1 calc R . .
H16C H 0.0017 0.0182 -0.3360 0.232 Uiso 1 1 calc R . .
C17 C 0.4833(3) 0.0458(2) 0.2842(4) 0.0531(15) Uani 1 1 d . . .
C18 C 0.4581(4) 0.0006(2) 0.3155(4) 0.0622(17) Uani 1 1 d . . .
H18 H 0.4631 -0.0322 0.2931 0.075 Uiso 1 1 calc R . .
C19 C 0.4255(4) 0.0055(2) 0.3805(4) 0.0651(17) Uani 1 1 d . . .
H19 H 0.4087 -0.0239 0.4015 0.078 Uiso 1 1 calc R . .
C20 C 0.4189(4) 0.0550(2) 0.4126(4) 0.0576(16) Uani 1 1 d . . .
C21 C 0.4451(4) 0.0984(2) 0.3795(4) 0.0562(16) Uani 1 1 d . . .
H21 H 0.4413 0.1314 0.4023 0.067 Uiso 1 1 calc R . .
C22 C 0.3439(4) 0.0332(3) 0.5036(5) 0.0713(19) Uani 1 1 d . . .
C23 C 0.2671(6) 0.0297(3) 0.5930(7) 0.107(3) Uani 1 1 d . . .
H23A H 0.2790 -0.0074 0.6002 0.129 Uiso 1 1 calc R . .
H23B H 0.2731 0.0429 0.6548 0.129 Uiso 1 1 calc R . .
C24 C 0.1839(7) 0.0382(5) 0.5157(9) 0.170(5) Uani 1 1 d . . .
H24A H 0.1772 0.0742 0.4955 0.255 Uiso 1 1 calc R . .
H24B H 0.1469 0.0299 0.5405 0.255 Uiso 1 1 calc R . .
H24C H 0.1733 0.0162 0.4609 0.255 Uiso 1 1 calc R . .
F1 F 0.1058(5) 0.3794(3) 0.0945(7) 0.220(4) Uani 1 1 d . . .
F2 F 0.1563(4) 0.3039(2) 0.1487(5) 0.183(3) Uani 1 1 d . . .
F3 F 0.2101(6) 0.3680(4) 0.2456(7) 0.256(5) Uani 1 1 d . . .
F4 F 0.0849(5) 0.3461(4) 0.2057(6) 0.260(5) Uani 1 1 d . . .
B1 B 0.1418(9) 0.3489(6) 0.1777(10) 0.114(4) Uani 1 1 d . . .
O7 O 0.4195(5) 0.1704(3) 0.5524(6) 0.165(3) Uani 1 1 d D . .
H7A H 0.4578 0.1621 0.6046 0.248 Uiso 1 1 calc R . .
C25 C 0.3607(14) 0.2022(10) 0.5715(17) 0.390(14) Uani 1 1 d DU . .
H25A H 0.3687 0.1953 0.6364 0.585 Uiso 1 1 calc R . .
H25B H 0.3067 0.1930 0.5249 0.585 Uiso 1 1 calc R . .
H25C H 0.3693 0.2388 0.5653 0.585 Uiso 1 1 calc R . .

loop_
_atom_site_aniso_label
_atom_site_aniso_U_11
_atom_site_aniso_U_22
_atom_site_aniso_U_33
_atom_site_aniso_U_23
_atom_site_aniso_U_13
_atom_site_aniso_U_12
Fe1 0.0509(8) 0.0458(7) 0.0559(8) 0.000 0.0237(6) 0.000
O1 0.215(8) 0.088(5) 0.113(5) -0.030(4) 0.011(5) 0.046(5)
O2 0.156(6) 0.115(5) 0.090(4) -0.046(4) 0.019(4) 0.006(4)
O3 0.106(5) 0.108(4) 0.087(4) -0.012(3) 0.001(3) 0.035(4)
O4 0.079(4) 0.097(4) 0.073(3) -0.022(3) 0.011(3) 0.005(3)
O5 0.110(4) 0.069(3) 0.116(4) -0.010(3) 0.071(4) -0.026(3)
O6 0.117(5) 0.091(4) 0.110(4) -0.012(3) 0.080(4) -0.023(3)
N1 0.058(3) 0.043(3) 0.060(3) -0.001(2) 0.027(3) -0.003(3)
N2 0.056(3) 0.045(3) 0.056(3) -0.002(2) 0.027(3) 0.002(3)
N3 0.093(5) 0.061(4) 0.076(4) -0.018(3) 0.034(4) 0.002(3)
N4 0.060(4) 0.073(4) 0.086(4) -0.018(3) 0.016(3) 0.013(3)
N9 0.047(3) 0.042(3) 0.054(3) -0.004(2) 0.018(3) -0.004(2)
N11 0.089(4) 0.057(3) 0.081(4) -0.005(3) 0.054(4) -0.012(3)
C1 0.061(4) 0.050(4) 0.062(4) -0.004(3) 0.026(4) 0.004(3)
C2 0.084(5) 0.068(4) 0.079(5) -0.011(4) 0.037(4) 0.015(4)
C3 0.091(6) 0.081(5) 0.084(5) -0.022(4) 0.038(5) 0.017(5)
C4 0.083(5) 0.048(4) 0.062(4) -0.005(3) 0.033(4) -0.008(4)
C5 0.061(4) 0.047(3) 0.063(4) -0.007(3) 0.027(4) -0.007(3)
C6 0.056(4) 0.046(3) 0.066(4) 0.004(3) 0.026(3) 0.007(3)
C7 0.069(5) 0.072(5) 0.078(5) -0.012(4) 0.022(4) 0.023(4)
C8 0.059(5) 0.082(5) 0.082(5) -0.011(4) 0.015(4) 0.020(4)
C9 0.062(4) 0.057(4) 0.062(4) -0.010(3) 0.023(4) 0.004(3)
C10 0.052(4) 0.051(4) 0.061(4) -0.005(3) 0.019(3) 0.009(3)
C11 0.129(8) 0.095(7) 0.084(6) -0.025(5) 0.034(6) 0.004(6)
C12 0.261(18) 0.167(11) 0.158(11) -0.102(10) 0.044(12) 0.021(12)
C13 0.277(13) 0.253(13) 0.305(13) -0.047(9) 0.110(9) 0.002(9)
C14 0.064(5) 0.080(5) 0.066(5) -0.009(4) 0.014(4) 0.000(4)
C15 0.127(8) 0.119(7) 0.079(6) -0.019(5) 0.003(6) 0.007(6)
C16 0.153(10) 0.170(10) 0.120(8) -0.064(8) 0.046(7) -0.031(8)
C17 0.054(4) 0.046(3) 0.056(4) 0.000(3) 0.023(3) 0.000(3)
C18 0.072(5) 0.047(4) 0.067(4) 0.000(3) 0.032(4) 0.000(3)
C19 0.084(5) 0.047(4) 0.070(4) 0.006(3) 0.040(4) -0.008(3)
C20 0.057(4) 0.057(4) 0.058(4) 0.001(3) 0.026(3) -0.006(3)
C21 0.059(4) 0.051(4) 0.057(4) 0.000(3) 0.026(3) -0.004(3)
C22 0.076(5) 0.073(5) 0.072(5) -0.005(4) 0.041(4) -0.017(4)
C23 0.116(8) 0.122(7) 0.121(7) -0.004(6) 0.087(7) -0.026(6)
C24 0.102(9) 0.240(14) 0.190(12) 0.010(10) 0.086(9) -0.009(9)
F1 0.276(10) 0.167(6) 0.254(9) 0.065(7) 0.153(9) 0.069(7)
F2 0.144(5) 0.106(4) 0.224(7) -0.057(5) 0.023(5) 0.029(4)
F3 0.198(8) 0.274(10) 0.275(10) -0.184(9) 0.094(8) -0.068(7)
F4 0.186(8) 0.425(15) 0.205(8) 0.023(8) 0.122(7) 0.041(8)
B1 0.120(11) 0.119(10) 0.110(9) -0.003(8) 0.059(9) -0.007(9)
O7 0.179(8) 0.108(5) 0.220(8) -0.044(6) 0.101(7) -0.020(5)
C25 0.400(17) 0.422(17) 0.379(17) 0.032(10) 0.207(11) -0.008(10)

loop_
_atom_type_symbol
_atom_type_description
_atom_type_scat_dispersion_real
_atom_type_scat_dispersion_imag
_atom_type_scat_source
C C 0.0033 0.0016 'International Tables Vol C Tables 4.2.6.8 and 6.1.1.4'
H H 0.0000 0.0000 'International Tables Vol C Tables 4.2.6.8 and 6.1.1.4'
B B 0.0013 0.0007 'International Tables Vol C Tables 4.2.6.8 and 6.1.1.4'
F F 0.0171 0.0103 'International Tables Vol C Tables 4.2.6.8 and 6.1.1.4'
Fe Fe 0.3463 0.8444 'International Tables Vol C Tables 4.2.6.8 and 6.1.1.4'
N N 0.0061 0.0033 'International Tables Vol C Tables 4.2.6.8 and 6.1.1.4'
O O 0.0106 0.0060 'International Tables Vol C Tables 4.2.6.8 and 6.1.1.4'

loop_
_geom_angle_atom_site_label_1
_geom_angle_atom_site_label_2
_geom_angle_atom_site_label_3
_geom_angle
_geom_angle_site_symmetry_1
_geom_angle_site_symmetry_3
_geom_angle_publ_flag
N9 Fe1 N9 81.3(3) . 2_655 ?
N9 Fe1 N2 89.17(19) . . ?
N9 Fe1 N2 96.38(19) 2_655 . ?
N9 Fe1 N2 96.38(19) . 2_655 ?
N9 Fe1 N2 89.17(19) 2_655 2_655 ?
N2 Fe1 N2 172.7(3) . 2_655 ?
N9 Fe1 N1 94.43(19) . . ?
N9 Fe1 N1 175.50(18) 2_655 . ?
N2 Fe1 N1 82.1(2) . . ?
N2 Fe1 N1 92.7(2) 2_655 . ?
N9 Fe1 N1 175.51(18) . 2_655 ?
N9 Fe1 N1 94.43(19) 2_655 2_655 ?
N2 Fe1 N1 92.7(2) . 2_655 ?
N2 Fe1 N1 82.1(2) 2_655 2_655 ?
N1 Fe1 N1 89.9(3) . 2_655 ?
C11 O2 C12 117.8(8) . . ?
C14 O4 C15 116.0(6) . . ?
C22 O6 C23 117.5(6) . . ?
C5 N1 C1 118.4(5) . . ?
C5 N1 Fe1 127.4(4) . . ?
C1 N1 Fe1 114.2(4) . . ?
C10 N2 C6 118.0(5) . . ?
C10 N2 Fe1 127.8(4) . . ?
C6 N2 Fe1 114.1(4) . . ?
C11 N3 C4 124.8(7) . . ?
C11 N3 H3A 117.6 . . ?
C4 N3 H3A 117.6 . . ?
C14 N4 C9 125.7(6) . . ?
C14 N4 H4A 117.4 . . ?
C9 N4 H4A 117.0 . . ?
C21 N9 C17 118.7(5) . . ?
C21 N9 Fe1 126.2(4) . . ?
C17 N9 Fe1 114.7(4) . . ?
C22 N11 C20 126.2(5) . . ?
C22 N11 H11 116.9 . . ?
C20 N11 H11 116.9 . . ?
N1 C1 C2 121.0(6) . . ?
N1 C1 C6 115.0(5) . . ?
C2 C1 C6 124.0(6) . . ?
C3 C2 C1 120.7(7) . . ?
C3 C2 H2 119.7 . . ?
C1 C2 H2 119.7 . . ?
C2 C3 C4 118.2(6) . . ?
C2 C3 H3 120.9 . . ?
C4 C3 H3 120.9 . . ?
C3 C4 C5 118.6(6) . . ?
C3 C4 N3 124.4(6) . . ?
C5 C4 N3 116.9(6) . . ?
N1 C5 C4 123.0(6) . . ?
N1 C5 H5 118.5 . . ?
C4 C5 H5 118.5 . . ?
N2 C6 C7 120.4(6) . . ?
N2 C6 C1 114.1(5) . . ?
C7 C6 C1 125.5(6) . . ?
C8 C7 C6 121.3(6) . . ?
C8 C7 H7 119.3 . . ?
C6 C7 H7 119.3 . . ?
C7 C8 C9 118.1(6) . . ?
C7 C8 H8 120.9 . . ?
C9 C8 H8 120.9 . . ?
C10 C9 N4 119.0(5) . . ?
C10 C9 C8 117.6(6) . . ?
N4 C9 C8 123.4(6) . . ?
N2 C10 C9 124.4(5) . . ?
N2 C10 H10 117.8 . . ?
C9 C10 H10 117.8 . . ?
O1 C11 O2 125.9(8) . . ?
O1 C11 N3 126.0(9) . . ?
O2 C11 N3 108.1(8) . . ?
O2 C12 C13 105.4(13) . . ?
O2 C12 H12A 110.7 . . ?
C13 C12 H12A 110.7 . . ?
O2 C12 H12B 110.7 . . ?
C13 C12 H12B 110.7 . . ?
H12A C12 H12B 108.8 . . ?
C12 C13 H13A 109.5 . . ?
C12 C13 H13B 109.5 . . ?
H13A C13 H13B 109.5 . . ?
C12 C13 H13C 109.5 . . ?
H13A C13 H13C 109.5 . . ?
H13B C13 H13C 109.5 . . ?
O3 C14 O4 124.2(7) . . ?
O3 C14 N4 125.9(7) . . ?
O4 C14 N4 109.9(7) . . ?
C16 C15 O4 109.2(8) . . ?
C16 C15 H15A 109.8 . . ?
O4 C15 H15A 109.8 . . ?
C16 C15 H15B 109.8 . . ?
O4 C15 H15B 109.8 . . ?
H15A C15 H15B 108.3 . . ?
C15 C16 H16A 109.5 . . ?
C15 C16 H16B 109.5 . . ?
H16A C16 H16B 109.5 . . ?
C15 C16 H16C 109.5 . . ?
H16A C16 H16C 109.5 . . ?
H16B C16 H16C 109.5 . . ?
N9 C17 C18 120.6(5) . . ?
N9 C17 C17 114.3(3) . 2_655 ?
C18 C17 C17 125.0(3) . 2_655 ?
C19 C18 C17 120.0(5) . . ?
C19 C18 H18 120.0 . . ?
C17 C18 H18 120.0 . . ?
C20 C19 C18 118.6(5) . . ?
C20 C19 H19 120.7 . . ?
C18 C19 H19 120.7 . . ?
C19 C20 C21 119.1(5) . . ?
C19 C20 N11 125.1(5) . . ?
C21 C20 N11 115.8(5) . . ?
N9 C21 C20 122.9(5) . . ?
N9 C21 H21 118.5 . . ?
C20 C21 H21 118.5 . . ?
O5 C22 O6 124.8(6) . . ?
O5 C22 N11 125.6(6) . . ?
O6 C22 N11 109.6(6) . . ?
C24 C23 O6 109.3(7) . . ?
C24 C23 H23A 109.8 . . ?
O6 C23 H23A 109.8 . . ?
C24 C23 H23B 109.8 . . ?
O6 C23 H23B 109.8 . . ?
H23A C23 H23B 108.3 . . ?
C23 C24 H24A 109.5 . . ?
C23 C24 H24B 109.5 . . ?
H24A C24 H24B 109.5 . . ?
C23 C24 H24C 109.5 . . ?
H24A C24 H24C 109.5 . . ?
H24B C24 H24C 109.5 . . ?
F2 B1 F3 108.6(12) . . ?
F2 B1 F4 113.1(12) . . ?
F3 B1 F4 113.2(11) . . ?
F2 B1 F1 105.4(10) . . ?
F3 B1 F1 113.9(12) . . ?
F4 B1 F1 102.5(12) . . ?
C25 O7 H7A 109.5 . . ?
O7 C25 H25A 109.5 . . ?
O7 C25 H25B 109.5 . . ?
H25A C25 H25B 109.5 . . ?
O7 C25 H25C 109.5 . . ?
H25A C25 H25C 109.5 . . ?
H25B C25 H25C 109.5 . . ?

loop_
_geom_bond_atom_site_label_1
_geom_bond_atom_site_label_2
_geom_bond_distance
_geom_bond_site_symmetry_2
_geom_bond_publ_flag
Fe1 N9 1.990(4) . ?
Fe1 N9 1.990(4) 2_655 ?
Fe1 N2 1.991(5) . ?
Fe1 N2 1.991(5) 2_655 ?
Fe1 N1 1.996(5) . ?
Fe1 N1 1.996(5) 2_655 ?
O1 C11 1.192(10) . ?
O2 C11 1.362(10) . ?
O2 C12 1.491(10) . ?
O3 C14 1.212(8) . ?
O4 C14 1.338(8) . ?
O4 C15 1.475(9) . ?
O5 C22 1.219(7) . ?
O6 C22 1.344(8) . ?
O6 C23 1.486(8) . ?
N1 C5 1.350(7) . ?
N1 C1 1.374(8) . ?
N2 C10 1.336(7) . ?
N2 C6 1.390(7) . ?
N3 C11 1.375(9) . ?
N3 C4 1.429(8) . ?
N3 H3A 0.8599 . ?
N4 C14 1.368(8) . ?
N4 C9 1.415(8) . ?
N4 H4A 0.8600 . ?
N9 C21 1.356(7) . ?
N9 C17 1.367(6) . ?
N11 C22 1.355(8) . ?
N11 C20 1.422(7) . ?
N11 H11 0.8600 . ?
C1 C2 1.402(8) . ?
C1 C6 1.470(8) . ?
C2 C3 1.392(9) . ?
C2 H2 0.9300 . ?
C3 C4 1.405(9) . ?
C3 H3 0.9300 . ?
C4 C5 1.408(8) . ?
C5 H5 0.9300 . ?
C6 C7 1.396(9) . ?
C7 C8 1.390(9) . ?
C7 H7 0.9300 . ?
C8 C9 1.418(8) . ?
C8 H8 0.9300 . ?
C9 C10 1.407(8) . ?
C10 H10 0.9300 . ?
C12 C13 1.54(2) . ?
C12 H12A 0.9700 . ?
C12 H12B 0.9700 . ?
C13 H13A 0.9600 . ?
C13 H13B 0.9600 . ?
C13 H13C 0.9600 . ?
C15 C16 1.472(11) . ?
C15 H15A 0.9700 . ?
C15 H15B 0.9700 . ?
C16 H16A 0.9600 . ?
C16 H16B 0.9600 . ?
C16 H16C 0.9600 . ?
C17 C18 1.417(7) . ?
C17 C17 1.458(11) 2_655 ?
C18 C19 1.405(8) . ?
C18 H18 0.9300 . ?
C19 C20 1.385(8) . ?
C19 H19 0.9300 . ?
C20 C21 1.403(7) . ?
C21 H21 0.9300 . ?
C23 C24 1.474(13) . ?
C23 H23A 0.9700 . ?
C23 H23B 0.9700 . ?
C24 H24A 0.9600 . ?
C24 H24B 0.9600 . ?
C24 H24C 0.9600 . ?
F1 B1 1.382(13) . ?
F2 B1 1.310(13) . ?
F3 B1 1.315(14) . ?
F4 B1 1.327(13) . ?
O7 C25 1.506(17) . ?
O7 H7A 0.8200 . ?
C25 H25A 0.9600 . ?
C25 H25B 0.9600 . ?
C25 H25C 0.9600 . ?

loop_
_geom_hbond_atom_site_label_D
_geom_hbond_atom_site_label_H
_geom_hbond_atom_site_label_A
_geom_hbond_distance_DH
_geom_hbond_distance_HA
_geom_hbond_distance_DA
_geom_hbond_angle_DHA
_geom_hbond_site_symmetry_A
N3 H3A F2 0.86 2.10 2.943(9) 167.9 8_556
O7 H7A F4 0.82 2.17 2.928(13) 154.2 8_556
N4 H4A O5 0.86 2.09 2.922(8) 163.9 6
N11 H11 O7 0.86 2.00 2.854(9) 173.5 .
